data_2227016
loop_
_publ_author_name
'SiMa, Weiwei'

_publ_section_title
;
 4-[(2'-Cyanobiphenyl-4-yl)methyl]morpholin-4-ium nitrate
;
_journal_coeditor_code NG2795
_journal_issue 8
_journal_name_full 'Acta Crystallographica Section E'
_journal_page_first o2042
_journal_paper_doi 10.1107/S1600536810027443
_journal_volume 66
_journal_year 2010
_chemical_formula_iupac 'C18 H19 N2 O +, N O3 -'
_chemical_formula_moiety 'C18 H19 N2 O +, N O3 -'
_chemical_formula_sum 'C18 H19 N3 O4'
_chemical_formula_weight 341.36
_chemical_name_systematic
;
4-[(2'-Cyanobiphenyl-4-yl)methyl]morpholin-4-ium nitrate
;
_space_group_IT_number 14
_symmetry_cell_setting monoclinic
_symmetry_space_group_name_Hall '-P 2ybc'
_symmetry_space_group_name_H-M 'P 1 21/c 1'
_atom_sites_solution_hydrogens geom
_atom_sites_solution_primary direct
_atom_sites_solution_secondary difmap
_audit_creation_method SHELXL-97
_cell_angle_alpha 90.00
_cell_angle_beta 110.927(8)
_cell_angle_gamma 90.00
_cell_formula_units_Z 4
_cell_length_a 12.670(6)
_cell_length_b 13.120(5)
_cell_length_c 10.865(5)
_cell_measurement_reflns_used 3727
_cell_measurement_temperature 293(2)
_cell_measurement_theta_max 27.4662
_cell_measurement_theta_min 2.3174
_cell_volume 1687.0(13)
_computing_cell_refinement 'CrystalClear (Rigaku, 2005)'
_computing_data_collection 'CrystalClear (Rigaku, 2005)'
_computing_data_reduction 'CrystalClear (Rigaku, 2005)'
_computing_molecular_graphics 'SHELXTL (Sheldrick, 2008)'
_computing_publication_material 'SHELXL97 (Sheldrick, 2008)'
_computing_structure_refinement 'SHELXL97 (Sheldrick, 2008)'
_computing_structure_solution 'SHELXS97 (Sheldrick, 2008)'
_diffrn_ambient_temperature 293(2)
_diffrn_detector_area_resol_mean 13.6612
_diffrn_measured_fraction_theta_full 0.998
_diffrn_measured_fraction_theta_max 0.998
_diffrn_measurement_device_type 'Rigaku SCXmini diffractometer'
_diffrn_measurement_method '\w scans'
_diffrn_radiation_monochromator graphite
_diffrn_radiation_source 'fine-focus sealed tube'
_diffrn_radiation_type MoK\a
_diffrn_radiation_wavelength 0.71073
_diffrn_reflns_av_R_equivalents 0.0522
_diffrn_reflns_av_sigmaI/netI 0.0405
_diffrn_reflns_limit_h_max 16
_diffrn_reflns_limit_h_min -16
_diffrn_reflns_limit_k_max 17
_diffrn_reflns_limit_k_min -17
_diffrn_reflns_limit_l_max 14
_diffrn_reflns_limit_l_min -14
_diffrn_reflns_number 18242
_diffrn_reflns_theta_full 27.47
_diffrn_reflns_theta_max 27.47
_diffrn_reflns_theta_min 1.72
_diffrn_standards_number 0
_exptl_absorpt_coefficient_mu 0.097
_exptl_absorpt_correction_T_max 0.981
_exptl_absorpt_correction_T_min 0.981
_exptl_absorpt_correction_type multi-scan
_exptl_absorpt_process_details '(CrystalClear; Rigaku, 2005)'
_exptl_crystal_colour Colourless
_exptl_crystal_density_diffrn 1.344
_exptl_crystal_density_method 'not measured'
_exptl_crystal_description Prism
_exptl_crystal_F_000 720
_exptl_crystal_size_max 0.2000
_exptl_crystal_size_mid 0.2000
_exptl_crystal_size_min 0.2000
_refine_diff_density_max 0.237
_refine_diff_density_min -0.238
_refine_ls_extinction_method none
_refine_ls_goodness_of_fit_ref 1.174
_refine_ls_hydrogen_treatment constr
_refine_ls_matrix_type full
_refine_ls_number_parameters 226
_refine_ls_number_reflns 3852
_refine_ls_number_restraints 0
_refine_ls_restrained_S_all 1.174
_refine_ls_R_factor_all 0.0919
_refine_ls_R_factor_gt 0.0620
_refine_ls_shift/su_max 0.000
_refine_ls_shift/su_mean 0.000
_refine_ls_structure_factor_coef Fsqd
_refine_ls_weighting_details 'calc w=1/[\s^2^(Fo^2^)+(0.0839P)^2^+0.0408P] where P=(Fo^2^+2Fc^2^)/3'
_refine_ls_weighting_scheme calc
_refine_ls_wR_factor_gt 0.1513
_refine_ls_wR_factor_ref 0.1776
_reflns_number_gt 2848
_reflns_number_total 3852
_reflns_threshold_expression I>2sigma(I)
_cod_data_source_file ng2795.cif
_cod_data_source_block I
_cod_original_cell_volume 1687.0(12)
_cod_original_sg_symbol_H-M 'P 21/c'
_cod_database_code 2227016
_cod_database_fobs_code 2227016

loop_
_symmetry_equiv_pos_as_xyz
'x, y, z'
'-x, y+1/2, -z+1/2'
'-x, -y, -z'
'x, -y-1/2, z-1/2'

loop_
_atom_site_type_symbol
_atom_site_label
_atom_site_fract_x
_atom_site_fract_y
_atom_site_fract_z
_atom_site_U_iso_or_equiv
_atom_site_adp_type
_atom_site_calc_flag
_atom_site_refinement_flags
_atom_site_occupancy
_atom_site_disorder_assembly
_atom_site_disorder_group
N N2 0.45201(13) 0.21560(12) 0.92144(15) 0.0332(4) Uani d . 1 . .
H H2A 0.4862 0.2716 0.9032 0.040 Uiso calc R 1 . .
O O1 0.63116(14) 0.06839(12) 0.98832(15) 0.0521(5) Uani d . 1 . .
C C5 0.12498(16) 0.35987(15) 0.5246(2) 0.0358(5) Uani d . 1 . .
C C6 0.12785(18) 0.25575(16) 0.5517(2) 0.0417(5) Uani d . 1 . .
H H6A 0.0840 0.2110 0.4873 0.050 Uiso calc R 1 . .
C C7 0.45639(18) 0.13253(16) 0.8303(2) 0.0392(5) Uani d . 1 . .
H H7A 0.4217 0.1556 0.7399 0.047 Uiso calc R 1 . .
H H7B 0.4140 0.0742 0.8423 0.047 Uiso calc R 1 . .
C C9 0.26229(17) 0.28322(17) 0.7722(2) 0.0393(5) Uani d . 1 . .
C C10 0.51627(19) 0.18427(17) 1.06051(19) 0.0430(5) Uani d . 1 . .
H H10A 0.4767 0.1291 1.0849 0.052 Uiso calc R 1 . .
H H10B 0.5206 0.2412 1.1190 0.052 Uiso calc R 1 . .
C C11 0.19283(18) 0.42418(16) 0.6230(2) 0.0419(5) Uani d . 1 . .
H H11A 0.1930 0.4937 0.6065 0.050 Uiso calc R 1 . .
C C12 0.26004(18) 0.38675(17) 0.7450(2) 0.0441(5) Uani d . 1 . .
H H12A 0.3041 0.4314 0.8093 0.053 Uiso calc R 1 . .
C C13 0.05740(17) 0.40207(15) 0.3931(2) 0.0371(5) Uani d . 1 . .
C C15 0.5770(2) 0.10142(19) 0.8560(2) 0.0485(6) Uani d . 1 . .
H H15A 0.5782 0.0467 0.7964 0.058 Uiso calc R 1 . .
H H15B 0.6181 0.1588 0.8389 0.058 Uiso calc R 1 . .
C C16 -0.05099(18) 0.36520(16) 0.3153(2) 0.0416(5) Uani d . 1 . .
C C17 0.19541(18) 0.21840(17) 0.6737(2) 0.0447(5) Uani d . 1 . .
H H17A 0.1961 0.1488 0.6901 0.054 Uiso calc R 1 . .
C C18 0.33288(18) 0.24421(19) 0.9069(2) 0.0459(6) Uani d . 1 . .
H H18A 0.2960 0.1849 0.9265 0.055 Uiso calc R 1 . .
H H18B 0.3359 0.2962 0.9716 0.055 Uiso calc R 1 . .
C C19 0.1012(2) 0.47979(17) 0.3390(2) 0.0482(6) Uani d . 1 . .
H H19A 0.1713 0.5072 0.3883 0.058 Uiso calc R 1 . .
C C20 -0.1077(2) 0.40316(19) 0.1893(2) 0.0533(6) Uani d . 1 . .
H H20A -0.1783 0.3774 0.1390 0.064 Uiso calc R 1 . .
C C21 0.63421(19) 0.14995(18) 1.0763(2) 0.0494(6) Uani d . 1 . .
H H21A 0.6758 0.2068 1.0588 0.059 Uiso calc R 1 . .
H H21B 0.6734 0.1278 1.1663 0.059 Uiso calc R 1 . .
C C22 0.0438(2) 0.5178(2) 0.2140(3) 0.0586(7) Uani d . 1 . .
H H22A 0.0755 0.5701 0.1807 0.070 Uiso calc R 1 . .
C C23 -0.11159(19) 0.29425(19) 0.3668(2) 0.0513(6) Uani d . 1 . .
N N1 -0.1659(2) 0.2409(2) 0.4032(3) 0.0747(7) Uani d . 1 . .
C C25 -0.0596(2) 0.4786(2) 0.1392(3) 0.0606(7) Uani d . 1 . .
H H25A -0.0972 0.5031 0.0545 0.073 Uiso calc R 1 . .
O O2 0.54586(15) 0.38211(13) 0.83891(15) 0.0550(5) Uani d . 1 . .
N N3 0.60177(17) 0.43391(14) 0.93873(18) 0.0465(5) Uani d . 1 . .
O O4 0.60072(17) 0.40818(14) 1.04806(16) 0.0646(5) Uani d . 1 . .
O O3 0.65691(17) 0.50803(15) 0.92616(18) 0.0771(6) Uani d . 1 . .

loop_
_atom_site_aniso_label
_atom_site_aniso_U_11
_atom_site_aniso_U_22
_atom_site_aniso_U_33
_atom_site_aniso_U_12
_atom_site_aniso_U_13
_atom_site_aniso_U_23
N2 0.0332(9) 0.0350(9) 0.0292(9) -0.0012(7) 0.0086(7) 0.0015(7)
O1 0.0519(10) 0.0499(10) 0.0448(9) 0.0160(7) 0.0054(8) 0.0012(7)
C5 0.0265(9) 0.0401(11) 0.0396(11) 0.0025(8) 0.0102(8) -0.0027(9)
C6 0.0344(11) 0.0383(12) 0.0457(12) -0.0037(9) 0.0063(9) -0.0019(9)
C7 0.0430(12) 0.0375(11) 0.0322(11) -0.0007(9) 0.0075(9) -0.0028(8)
C9 0.0290(10) 0.0500(12) 0.0385(12) 0.0021(9) 0.0115(9) 0.0009(9)
C10 0.0486(13) 0.0479(13) 0.0275(10) 0.0041(10) 0.0073(9) 0.0029(9)
C11 0.0402(11) 0.0350(11) 0.0454(12) 0.0045(9) 0.0089(10) -0.0062(9)
C12 0.0394(11) 0.0441(12) 0.0418(12) 0.0035(9) 0.0059(10) -0.0089(9)
C13 0.0327(10) 0.0347(11) 0.0406(11) 0.0066(8) 0.0092(9) -0.0026(9)
C15 0.0489(13) 0.0535(14) 0.0397(12) 0.0093(11) 0.0116(11) -0.0016(10)
C16 0.0348(11) 0.0423(12) 0.0436(12) 0.0057(9) 0.0089(10) -0.0037(9)
C17 0.0367(11) 0.0400(12) 0.0508(13) -0.0032(9) 0.0077(10) 0.0064(10)
C18 0.0361(11) 0.0621(15) 0.0405(12) 0.0040(10) 0.0149(10) 0.0049(10)
C19 0.0422(12) 0.0469(13) 0.0503(14) 0.0010(10) 0.0102(11) 0.0017(10)
C20 0.0441(13) 0.0616(16) 0.0428(13) 0.0069(11) 0.0015(11) -0.0046(11)
C21 0.0446(13) 0.0540(14) 0.0388(12) 0.0050(10) 0.0018(10) -0.0002(10)
C22 0.0632(16) 0.0534(15) 0.0562(15) 0.0029(12) 0.0178(13) 0.0099(12)
C23 0.0306(11) 0.0584(15) 0.0557(15) 0.0016(10) 0.0043(11) -0.0023(12)
N1 0.0444(13) 0.0834(18) 0.0884(18) -0.0072(12) 0.0139(13) 0.0157(14)
C25 0.0644(17) 0.0659(17) 0.0423(13) 0.0150(13) 0.0075(12) 0.0088(12)
O2 0.0617(11) 0.0570(10) 0.0381(9) -0.0137(8) 0.0075(8) -0.0069(7)
N3 0.0480(11) 0.0412(11) 0.0392(11) -0.0038(8) 0.0022(9) 0.0047(8)
O4 0.0876(14) 0.0602(11) 0.0383(9) -0.0121(9) 0.0129(9) 0.0019(8)
O3 0.0796(14) 0.0641(12) 0.0676(13) -0.0319(10) 0.0018(11) 0.0168(10)

loop_
_atom_type_symbol
_atom_type_description
_atom_type_scat_dispersion_real
_atom_type_scat_dispersion_imag
_atom_type_scat_source
C C 0.0033 0.0016 'International Tables Vol C Tables 4.2.6.8 and 6.1.1.4'
H H 0.0000 0.0000 'International Tables Vol C Tables 4.2.6.8 and 6.1.1.4'
N N 0.0061 0.0033 'International Tables Vol C Tables 4.2.6.8 and 6.1.1.4'
O O 0.0106 0.0060 'International Tables Vol C Tables 4.2.6.8 and 6.1.1.4'

loop_
_geom_angle_atom_site_label_1
_geom_angle_atom_site_label_2
_geom_angle_atom_site_label_3
_geom_angle_site_symmetry_1
_geom_angle_site_symmetry_3
_geom_angle
_geom_angle_publ_flag
C7 N2 C10 . . 109.59(16) ?
C7 N2 C18 . . 112.76(16) ?
C10 N2 C18 . . 109.72(16) ?
C7 N2 H2A . . 108.2 ?
C10 N2 H2A . . 108.2 ?
C18 N2 H2A . . 108.2 ?
C15 O1 C21 . . 109.68(17) ?
C11 C5 C6 . . 117.98(19) ?
C11 C5 C13 . . 119.90(19) ?
C6 C5 C13 . . 122.03(19) ?
C17 C6 C5 . . 120.6(2) ?
C17 C6 H6A . . 119.7 ?
C5 C6 H6A . . 119.7 ?
N2 C7 C15 . . 110.57(17) ?
N2 C7 H7A . . 109.5 ?
C15 C7 H7A . . 109.5 ?
N2 C7 H7B . . 109.5 ?
C15 C7 H7B . . 109.5 ?
H7A C7 H7B . . 108.1 ?
C12 C9 C17 . . 118.2(2) ?
C12 C9 C18 . . 120.0(2) ?
C17 C9 C18 . . 121.8(2) ?
N2 C10 C21 . . 110.85(18) ?
N2 C10 H10A . . 109.5 ?
C21 C10 H10A . . 109.5 ?
N2 C10 H10B . . 109.5 ?
C21 C10 H10B . . 109.5 ?
H10A C10 H10B . . 108.1 ?
C12 C11 C5 . . 121.4(2) ?
C12 C11 H11A . . 119.3 ?
C5 C11 H11A . . 119.3 ?
C11 C12 C9 . . 120.7(2) ?
C11 C12 H12A . . 119.7 ?
C9 C12 H12A . . 119.7 ?
C19 C13 C16 . . 116.55(19) ?
C19 C13 C5 . . 120.05(19) ?
C16 C13 C5 . . 123.37(19) ?
O1 C15 C7 . . 111.16(18) ?
O1 C15 H15A . . 109.4 ?
C7 C15 H15A . . 109.4 ?
O1 C15 H15B . . 109.4 ?
C7 C15 H15B . . 109.4 ?
H15A C15 H15B . . 108.0 ?
C20 C16 C13 . . 121.0(2) ?
C20 C16 C23 . . 117.0(2) ?
C13 C16 C23 . . 121.7(2) ?
C6 C17 C9 . . 121.2(2) ?
C6 C17 H17A . . 119.4 ?
C9 C17 H17A . . 119.4 ?
C9 C18 N2 . . 114.26(17) ?
C9 C18 H18A . . 108.7 ?
N2 C18 H18A . . 108.7 ?
C9 C18 H18B . . 108.7 ?
N2 C18 H18B . . 108.7 ?
H18A C18 H18B . . 107.6 ?
C22 C19 C13 . . 122.1(2) ?
C22 C19 H19A . . 119.0 ?
C13 C19 H19A . . 119.0 ?
C25 C20 C16 . . 120.1(2) ?
C25 C20 H20A . . 119.9 ?
C16 C20 H20A . . 119.9 ?
O1 C21 C10 . . 111.03(18) ?
O1 C21 H21A . . 109.4 ?
C10 C21 H21A . . 109.4 ?
O1 C21 H21B . . 109.4 ?
C10 C21 H21B . . 109.4 ?
H21A C21 H21B . . 108.0 ?
C25 C22 C19 . . 120.1(3) ?
C25 C22 H22A . . 120.0 ?
C19 C22 H22A . . 120.0 ?
N1 C23 C16 . . 175.7(3) ?
C20 C25 C22 . . 120.1(2) ?
C20 C25 H25A . . 120.0 ?
C22 C25 H25A . . 120.0 ?
O3 N3 O4 . . 121.4(2) ?
O3 N3 O2 . . 119.7(2) ?
O4 N3 O2 . . 118.84(19) ?

loop_
_geom_bond_atom_site_label_1
_geom_bond_atom_site_label_2
_geom_bond_site_symmetry_2
_geom_bond_distance
_geom_bond_publ_flag
N2 C7 . 1.487(3) ?
N2 C10 . 1.495(3) ?
N2 C18 . 1.508(3) ?
N2 H2A . 0.9100 ?
O1 C15 . 1.422(3) ?
O1 C21 . 1.426(3) ?
C5 C11 . 1.392(3) ?
C5 C6 . 1.395(3) ?
C5 C13 . 1.485(3) ?
C6 C17 . 1.386(3) ?
C6 H6A . 0.9300 ?
C7 C15 . 1.508(3) ?
C7 H7A . 0.9700 ?
C7 H7B . 0.9700 ?
C9 C12 . 1.388(3) ?
C9 C17 . 1.392(3) ?
C9 C18 . 1.506(3) ?
C10 C21 . 1.511(3) ?
C10 H10A . 0.9700 ?
C10 H10B . 0.9700 ?
C11 C12 . 1.384(3) ?
C11 H11A . 0.9300 ?
C12 H12A . 0.9300 ?
C13 C19 . 1.388(3) ?
C13 C16 . 1.416(3) ?
C15 H15A . 0.9700 ?
C15 H15B . 0.9700 ?
C16 C20 . 1.391(3) ?
C16 C23 . 1.441(3) ?
C17 H17A . 0.9300 ?
C18 H18A . 0.9700 ?
C18 H18B . 0.9700 ?
C19 C22 . 1.384(3) ?
C19 H19A . 0.9300 ?
C20 C25 . 1.372(4) ?
C20 H20A . 0.9300 ?
C21 H21A . 0.9700 ?
C21 H21B . 0.9700 ?
C22 C25 . 1.372(4) ?
C22 H22A . 0.9300 ?
C23 N1 . 1.146(3) ?
C25 H25A . 0.9300 ?
O2 N3 . 1.261(2) ?
N3 O3 . 1.233(2) ?
N3 O4 . 1.240(2) ?

loop_
_geom_hbond_atom_site_label_D
_geom_hbond_atom_site_label_H
_geom_hbond_atom_site_label_A
_geom_hbond_site_symmetry_A
_geom_hbond_distance_DH
_geom_hbond_distance_HA
_geom_hbond_distance_DA
_geom_hbond_angle_DHA
_geom_hbond_publ_flag
N2 H2A O2 . 0.91 1.88 2.784(2) 171.5 yes
N2 H2A O4 . 0.91 2.48 3.158(3) 131.3 no
N2 H2A N3 . 0.91 2.53 3.404(3) 159.9 no

loop_
_geom_torsion_atom_site_label_1
_geom_torsion_atom_site_label_2
_geom_torsion_atom_site_label_3
_geom_torsion_atom_site_label_4
_geom_torsion_site_symmetry_1
_geom_torsion_site_symmetry_2
_geom_torsion_site_symmetry_3
_geom_torsion_site_symmetry_4
_geom_torsion
_geom_torsion_publ_flag
C11 C5 C6 C17 . . . . 0.8(3) ?
C13 C5 C6 C17 . . . . 177.3(2) ?
C10 N2 C7 C15 . . . . -53.1(2) ?
C18 N2 C7 C15 . . . . -175.65(17) ?
C7 N2 C10 C21 . . . . 52.7(2) ?
C18 N2 C10 C21 . . . . 177.06(18) ?
C6 C5 C11 C12 . . . . -0.9(3) ?
C13 C5 C11 C12 . . . . -177.56(19) ?
C5 C11 C12 C9 . . . . 0.5(3) ?
C17 C9 C12 C11 . . . . 0.1(3) ?
C18 C9 C12 C11 . . . . -177.9(2) ?
C11 C5 C13 C19 . . . . 36.9(3) yes
C6 C5 C13 C19 . . . . -139.6(2) yes
C11 C5 C13 C16 . . . . -144.9(2) yes
C6 C5 C13 C16 . . . . 38.6(3) yes
C21 O1 C15 C7 . . . . -61.6(2) ?
N2 C7 C15 O1 . . . . 58.4(2) ?
C19 C13 C16 C20 . . . . 2.3(3) ?
C5 C13 C16 C20 . . . . -176.0(2) ?
C19 C13 C16 C23 . . . . -171.9(2) ?
C5 C13 C16 C23 . . . . 9.9(3) ?
C5 C6 C17 C9 . . . . -0.2(3) ?
C12 C9 C17 C6 . . . . -0.3(3) ?
C18 C9 C17 C6 . . . . 177.73(19) ?
C12 C9 C18 N2 . . . . -90.3(3) ?
C17 C9 C18 N2 . . . . 91.7(3) ?
C7 N2 C18 C9 . . . . -61.1(2) ?
C10 N2 C18 C9 . . . . 176.48(18) ?
C16 C13 C19 C22 . . . . -1.7(3) ?
C5 C13 C19 C22 . . . . 176.6(2) ?
C13 C16 C20 C25 . . . . -1.0(3) ?
C23 C16 C20 C25 . . . . 173.4(2) ?
C15 O1 C21 C10 . . . . 60.9(2) ?
N2 C10 C21 O1 . . . . -57.1(2) ?
C13 C19 C22 C25 . . . . -0.1(4) ?
C20 C16 C23 N1 . . . . -30(4) ?
C13 C16 C23 N1 . . . . 144(4) ?
C16 C20 C25 C22 . . . . -1.0(4) ?
C19 C22 C25 C20 . . . . 1.5(4) ?
